data_7238213
loop_
_publ_author_name
'McArdle, Patrick'
'Hu, Yun'
'Lyons, Aoife'
'Dark, Rex'

_publ_section_title
;
 Predicting and understanding crystal morphology: the morphology of
 benzoic acid and the polymorphs of sulfathiazole
;
_journal_issue 10
_journal_name_full CrystEngComm
_journal_page_first 3119
_journal_paper_doi 10.1039/c001071e
_journal_volume 12
_journal_year 2010
_chemical_formula_sum 'C9 H9 N3 O2 S2'
_chemical_formula_weight 255.31
_space_group_IT_number 14
_space_group_name_Hall '-P 2yn'
_space_group_name_H-M_alt 'P 1 21/n 1'
_symmetry_cell_setting monoclinic
_symmetry_space_group_name_H-M 'P 1 21/n 1'
_atom_sites_solution_hydrogens geom
_atom_sites_solution_primary direct
_atom_sites_solution_secondary difmap
_audit_creation_method SHELXL-97
_cell_angle_alpha 90.00
_cell_angle_beta 107.961(5)
_cell_angle_gamma 90.00
_cell_formula_units_Z 8
_cell_length_a 10.5301(5)
_cell_length_b 13.1928(9)
_cell_length_c 17.040
_cell_measurement_reflns_used 2213
_cell_measurement_temperature 293(2)
_cell_measurement_theta_max 28.7050
_cell_measurement_theta_min 2.5419
_cell_volume 2251.9(2)
_computing_cell_refinement
;
CrysAlis RED, Oxford Diffraction Ltd.,
Version 1.171.32.15 (release 10-01-2008 CrysAlis171 .NET)
(compiled Jan 10 2008,16:37:18)
;
_computing_data_collection
;
CrysAlis CCD, Oxford Diffraction Ltd.,
Version 1.171.32.15 (release 10-01-2008 CrysAlis171 .NET)
(compiled Jan 10 2008,16:37:18)
;
_computing_data_reduction
;
CrysAlis RED, Oxford Diffraction Ltd.,
Version 1.171.32.15 (release 10-01-2008 CrysAlis171 .NET)
(compiled Jan 10 2008,16:37:18)
;
_computing_molecular_graphics 'ORTEX (P.McArdle, 1995)'
_computing_publication_material 'SHELXL-97/2 (Sheldrick,1997)'
_computing_structure_refinement 'SHELXL-97 (Sheldrick, 1997)'
_computing_structure_solution 'SHELXS-97 (Sheldrick, 1990)'
_diffrn_ambient_temperature 293(2)
_diffrn_detector_area_resol_mean 16.1048
_diffrn_measured_fraction_theta_full 0.939
_diffrn_measured_fraction_theta_max 0.939
_diffrn_measurement_details
;
#__ type_ start__ end____ width___ exp.time_
1 omega 7.00 56.00 1.0000 10.0000
omega____ theta____ kappa____ phi______ omega'___ theta'___ frames
- -20.0250 19.0000 232.0000 0.0000 0.0000 49
#__ type_ start__ end____ width___ exp.time_
2 omega -5.00 45.00 1.0000 10.0000
omega____ theta____ kappa____ phi______ omega'___ theta'___ frames
- 22.2125 45.0000 0.0000 0.0000 0.0000 50
#__ type_ start__ end____ width___ exp.time_
3 omega -8.00 44.00 1.0000 10.0000
omega____ theta____ kappa____ phi______ omega'___ theta'___ frames
- 22.2125 -19.0000 307.0000 0.0000 0.0000 52
#__ type_ start__ end____ width___ exp.time_
4 omega -41.00 -4.00 1.0000 10.0000
omega____ theta____ kappa____ phi______ omega'___ theta'___ frames
- 22.2125 130.0000 267.0000 0.0000 0.0000 37
#__ type_ start__ end____ width___ exp.time_
5 omega 43.00 92.00 1.0000 10.0000
omega____ theta____ kappa____ phi______ omega'___ theta'___ frames
- 22.2125 45.0000 90.0000 0.0000 0.0000 49
;
_diffrn_orient_matrix_UB_11 -0.0105466328
_diffrn_orient_matrix_UB_12 0.0331406941
_diffrn_orient_matrix_UB_13 0.0301249656
_diffrn_orient_matrix_UB_21 -0.0105023185
_diffrn_orient_matrix_UB_22 -0.0422004352
_diffrn_orient_matrix_UB_23 0.0228663244
_diffrn_orient_matrix_UB_31 0.0691596094
_diffrn_orient_matrix_UB_32 -0.0013089460
_diffrn_orient_matrix_UB_33 0.0219320850
_diffrn_radiation_monochromator graphite
_diffrn_radiation_source 'Enhance (Mo) X-ray Source'
_diffrn_radiation_type 'Mo K\a'
_diffrn_radiation_wavelength 0.7107
_diffrn_reflns_av_R_equivalents 0.0387
_diffrn_reflns_limit_h_max 12
_diffrn_reflns_limit_h_min -14
_diffrn_reflns_limit_k_max 14
_diffrn_reflns_limit_k_min -17
_diffrn_reflns_limit_l_max 21
_diffrn_reflns_limit_l_min -22
_diffrn_reflns_number 9821
_diffrn_reflns_theta_full 25.35
_diffrn_reflns_theta_max 25.350
_diffrn_reflns_theta_min 2.5419
_exptl_absorpt_coefficient_mu 0.461
_exptl_absorpt_correction_T_max 1.00000
_exptl_absorpt_correction_T_min 0.95178
_exptl_absorpt_correction_type multi-scan
_exptl_absorpt_process_details
;
CrysAlis RED, Oxford Diffraction Ltd.,
Version 1.171.32.15 (release 10-01-2008 CrysAlis171 .NET)
(compiled Jan 10 2008,16:37:18)
Empirical absorption correction using spherical harmonics,
implemented in SCALE3 ABSPACK scaling algorithm.
;
_exptl_crystal_colour Colourless
_exptl_crystal_density_diffrn 1.506
_exptl_crystal_density_method 'not measured'
_exptl_crystal_description Parallelepiped
_exptl_crystal_F_000 1056
_exptl_crystal_size_max 0.30
_exptl_crystal_size_mid 0.12
_exptl_crystal_size_min 0.11
_refine_diff_density_max 0.312
_refine_diff_density_min -0.229
_refine_diff_density_rms 0.049
_refine_ls_extinction_method none
_refine_ls_goodness_of_fit_ref 0.827
_refine_ls_hydrogen_treatment mixed
_refine_ls_matrix_type full
_refine_ls_number_parameters 305
_refine_ls_number_reflns 3868
_refine_ls_number_restraints 4
_refine_ls_restrained_S_all 0.827
_refine_ls_R_factor_all 0.1036
_refine_ls_R_factor_gt 0.0386
_refine_ls_shift/su_max 0.000
_refine_ls_shift/su_mean 0.000
_refine_ls_structure_factor_coef Fsqd
_refine_ls_weighting_details 'calc w=1/[\s^2^(Fo^2^)+(0.0531P)^2^+0.0000P] where P=(Fo^2^+2Fc^2^)/3'
_refine_ls_weighting_scheme calc
_refine_ls_wR_factor_gt 0.0959
_refine_ls_wR_factor_ref 0.1067
_reflns_number_gt 1820
_reflns_number_total 3868
_reflns_threshold_expression >2sigma(I)
_cod_data_source_file c001071e.txt
_cod_data_source_block suthaz_f1
_cod_depositor_comments
;
The following automatic conversions were performed:

data item '_symmetry_cell_setting' value 'Monoclinic' was changed to
'monoclinic' in accordance with the
/home/saulius/struct/COD-crude-data/automatic-downloads/DataCite-retrospective/RSC/depositions/lib/dictionaries/cif_core.dic
dictionary named 'cif_core.dic' version 2.4.2 last updated on
2011-04-26.

Automatic conversion script
Id: cif_fix_values 6909 2019-04-08 15:41:33Z antanas 
;
_cod_original_cell_volume 2251.83(19)
_cod_original_sg_symbol_H-M P21/n
_cod_database_code 7238213

loop_
_symmetry_equiv_pos_as_xyz
'x, y, z'
'x+1/2, -y+1/2, z+1/2'
'-x, -y, -z'
'-x-1/2, y-1/2, -z-1/2'

loop_
_atom_site_label
_atom_site_type_symbol
_atom_site_fract_x
_atom_site_fract_y
_atom_site_fract_z
_atom_site_U_iso_or_equiv
_atom_site_adp_type
_atom_site_occupancy
_atom_site_symmetry_multiplicity
_atom_site_calc_flag
_atom_site_refinement_flags
S1 S 0.78254(9) 0.07378(10) 0.08871(6) 0.0518(3) Uani 1 1 d .
S2 S 0.82065(11) 0.25400(9) -0.03450(7) 0.0686(4) Uani 1 1 d .
N1 N 0.9441(4) 0.3383(4) 0.3809(3) 0.0732(12) Uani 1 1 d D
H1N1 H 1.005(3) 0.317(3) 0.4272(15) 0.088(17) Uiso 1 1 d D
H2N1 H 0.894(3) 0.386(2) 0.393(2) 0.063(14) Uiso 1 1 d D
N2 N 0.8986(3) 0.0708(3) 0.04608(16) 0.0434(8) Uani 1 1 d .
N3 N 0.9925(3) 0.1314(3) -0.05022(17) 0.0530(9) Uani 1 1 d .
H1N3 H 1.0469 0.0812 -0.0438 0.069 Uiso 1 1 calc R
O1 O 0.7809(3) -0.0281(2) 0.11931(16) 0.0694(9) Uani 1 1 d .
O2 O 0.6601(2) 0.1126(3) 0.03418(14) 0.0701(10) Uani 1 1 d .
C1 C 0.9069(4) 0.2761(3) 0.3137(2) 0.0476(11) Uani 1 1 d .
C2 C 0.9756(3) 0.1879(3) 0.3102(2) 0.0457(10) Uani 1 1 d .
H2 H 1.0475 0.1691 0.3553 0.059 Uiso 1 1 calc R
C3 C 0.9397(3) 0.1279(3) 0.2419(2) 0.0438(10) Uani 1 1 d .
H3A H 0.9866 0.0684 0.2407 0.057 Uiso 1 1 calc R
C4 C 0.8324(3) 0.1556(3) 0.17336(19) 0.0398(10) Uani 1 1 d .
C5 C 0.7622(4) 0.2426(3) 0.1760(2) 0.0560(11) Uani 1 1 d .
H5 H 0.6910 0.2616 0.1306 0.073 Uiso 1 1 calc R
C6 C 0.7976(4) 0.3016(3) 0.2459(2) 0.0594(12) Uani 1 1 d .
H6A H 0.7481 0.3593 0.2481 0.077 Uiso 1 1 calc R
C7 C 0.9067(3) 0.1408(3) -0.0071(2) 0.0435(10) Uani 1 1 d .
C8 C 0.8980(5) 0.2799(4) -0.1062(3) 0.0786(15) Uani 1 1 d .
H8 H 0.8806 0.3362 -0.1408 0.102 Uiso 1 1 calc R
C9 C 0.9869(5) 0.2085(4) -0.1061(3) 0.0703(13) Uani 1 1 d .
H9 H 1.0404 0.2102 -0.1404 0.091 Uiso 1 1 calc R
S3 S 0.69998(10) -0.42840(9) -0.12144(6) 0.0521(3) Uani 1 1 d .
S4 S 0.70128(11) -0.43066(12) 0.07010(7) 0.0837(5) Uani 1 1 d .
N4 N 0.6884(4) 0.0156(3) -0.1481(2) 0.0601(10) Uani 1 1 d D
H1N4 H 0.633(2) 0.055(2) -0.1316(18) 0.039(11) Uiso 1 1 d D
H2N4 H 0.729(3) 0.045(3) -0.1807(19) 0.068(14) Uiso 1 1 d D
N5 N 0.8278(3) -0.4653(2) -0.04805(18) 0.0492(9) Uani 1 1 d .
N6 N 0.9332(3) -0.4921(3) 0.09053(18) 0.0520(9) Uani 1 1 d .
H1N6 H 1.0041 -0.5139 0.0811 0.068 Uiso 1 1 calc R
O3 O 0.7263(3) -0.4654(2) -0.19442(15) 0.0727(9) Uani 1 1 d .
O4 O 0.5785(2) -0.4589(2) -0.10737(16) 0.0669(9) Uani 1 1 d .
C10 C 0.6943(4) -0.0859(3) -0.1386(2) 0.0429(10) Uani 1 1 d .
C11 C 0.6175(4) -0.1359(4) -0.0980(2) 0.0542(11) Uani 1 1 d .
H11 H 0.5636 -0.0987 -0.0745 0.071 Uiso 1 1 calc R
C12 C 0.6199(4) -0.2390(4) -0.0919(2) 0.0514(11) Uani 1 1 d .
H12 H 0.5659 -0.2712 -0.0654 0.067 Uiso 1 1 calc R
C13 C 0.7019(3) -0.2968(3) -0.12463(19) 0.0427(10) Uani 1 1 d .
C14 C 0.7820(4) -0.2465(4) -0.1634(2) 0.0540(11) Uani 1 1 d .
H14 H 0.8387 -0.2832 -0.1851 0.070 Uiso 1 1 calc R
C15 C 0.7776(4) -0.1434(4) -0.1698(2) 0.0551(11) Uani 1 1 d .
H15 H 0.8320 -0.1109 -0.1958 0.072 Uiso 1 1 calc R
C16 C 0.8257(4) -0.4644(3) 0.0295(2) 0.0467(10) Uani 1 1 d .
C17 C 0.8073(5) -0.4496(4) 0.1687(3) 0.0930(18) Uani 1 1 d .
H17 H 0.7838 -0.4370 0.2161 0.121 Uiso 1 1 calc R
C18 C 0.9257(4) -0.4842(4) 0.1695(3) 0.0700(13) Uani 1 1 d .
H18 H 0.9945 -0.5008 0.2170 0.091 Uiso 1 1 calc R

loop_
_atom_site_aniso_label
_atom_site_aniso_U_11
_atom_site_aniso_U_22
_atom_site_aniso_U_33
_atom_site_aniso_U_23
_atom_site_aniso_U_13
_atom_site_aniso_U_12
S1 0.0463(6) 0.0698(9) 0.0417(5) -0.0093(6) 0.0173(4) -0.0077(7)
S2 0.0720(7) 0.0490(8) 0.0868(8) 0.0044(7) 0.0271(6) 0.0083(7)
N1 0.072(3) 0.078(3) 0.065(3) -0.031(3) 0.013(2) 0.011(3)
N2 0.0489(17) 0.050(2) 0.0367(16) -0.0002(17) 0.0206(13) 0.0031(19)
N3 0.0568(19) 0.056(2) 0.054(2) 0.0063(19) 0.0273(16) 0.001(2)
O1 0.093(2) 0.056(2) 0.0709(19) -0.0074(17) 0.0422(16) -0.0265(19)
O2 0.0363(13) 0.120(3) 0.0485(15) -0.0157(17) 0.0053(12) 0.0019(17)
C1 0.042(2) 0.057(3) 0.045(2) -0.005(2) 0.0153(19) -0.004(2)
C2 0.037(2) 0.057(3) 0.039(2) -0.005(2) 0.0071(16) 0.004(2)
C3 0.0332(19) 0.052(3) 0.050(2) 0.005(2) 0.0181(17) 0.003(2)
C4 0.041(2) 0.046(3) 0.037(2) -0.0023(19) 0.0184(17) 0.002(2)
C5 0.054(2) 0.065(3) 0.045(2) 0.001(2) 0.0081(18) 0.012(3)
C6 0.063(2) 0.054(3) 0.062(3) -0.003(2) 0.020(2) 0.024(3)
C7 0.040(2) 0.048(3) 0.043(2) -0.011(2) 0.0133(17) -0.005(2)
C8 0.100(4) 0.048(3) 0.087(4) 0.018(3) 0.027(3) 0.001(3)
C9 0.092(3) 0.065(4) 0.063(3) 0.009(3) 0.036(3) -0.021(3)
S3 0.0562(6) 0.0545(8) 0.0490(6) -0.0097(6) 0.0210(5) -0.0029(7)
S4 0.0767(8) 0.1225(13) 0.0693(7) 0.0234(8) 0.0479(6) 0.0410(9)
N4 0.080(3) 0.053(3) 0.052(2) -0.005(2) 0.028(2) 0.003(3)
N5 0.0507(18) 0.053(2) 0.0519(19) -0.0007(17) 0.0281(15) 0.0084(19)
N6 0.057(2) 0.054(3) 0.055(2) 0.0050(18) 0.0323(17) 0.011(2)
O3 0.096(2) 0.072(2) 0.0554(17) -0.0191(16) 0.0311(16) -0.0009(19)
O4 0.0510(15) 0.072(2) 0.0802(19) -0.0102(17) 0.0246(14) -0.0196(17)
C10 0.045(2) 0.048(3) 0.032(2) -0.002(2) 0.0054(16) 0.007(2)
C11 0.058(2) 0.059(3) 0.057(3) 0.001(2) 0.034(2) 0.012(3)
C12 0.050(2) 0.061(3) 0.055(2) 0.004(2) 0.0318(19) 0.003(3)
C13 0.042(2) 0.052(3) 0.0360(19) -0.004(2) 0.0139(16) 0.004(2)
C14 0.053(2) 0.066(3) 0.055(2) -0.001(2) 0.033(2) 0.008(3)
C15 0.053(2) 0.062(4) 0.059(3) 0.004(2) 0.030(2) -0.003(3)
C16 0.054(2) 0.039(3) 0.055(2) 0.000(2) 0.029(2) -0.001(2)
C17 0.111(4) 0.124(5) 0.064(3) 0.021(3) 0.056(3) 0.041(4)
C18 0.078(3) 0.085(4) 0.057(3) 0.008(3) 0.035(2) 0.020(3)

loop_
_atom_type_symbol
_atom_type_description
_atom_type_scat_dispersion_real
_atom_type_scat_dispersion_imag
_atom_type_scat_source
C C 0.0033 0.0016 'International Tables Vol C Tables 4.2.6.8 and 6.1.1.4'
H H 0.0000 0.0000 'International Tables Vol C Tables 4.2.6.8 and 6.1.1.4'
N N 0.0061 0.0033 'International Tables Vol C Tables 4.2.6.8 and 6.1.1.4'
O O 0.0106 0.0060 'International Tables Vol C Tables 4.2.6.8 and 6.1.1.4'
S S 0.1246 0.1234 'International Tables Vol C Tables 4.2.6.8 and 6.1.1.4'

loop_
_geom_angle_atom_site_label_1
_geom_angle_atom_site_label_2
_geom_angle_atom_site_label_3
_geom_angle
O2 S1 O1 117.30(19)
O2 S1 N2 112.00(15)
O1 S1 N2 103.69(17)
O2 S1 C4 107.21(18)
O1 S1 C4 108.12(17)
N2 S1 C4 108.19(15)
C8 S2 C7 92.3(2)
C1 N1 H1N1 119(3)
C1 N1 H2N1 126(3)
H1N1 N1 H2N1 110(4)
C7 N2 S1 121.1(3)
C7 N3 C9 114.7(4)
C7 N3 H1N3 122.6
C9 N3 H1N3 122.6
N1 C1 C2 121.7(4)
N1 C1 C6 119.9(4)
C2 C1 C6 118.4(4)
C3 C2 C1 121.1(3)
C3 C2 H2 119.5
C1 C2 H2 119.5
C2 C3 C4 120.1(4)
C2 C3 H3A 120.0
C4 C3 H3A 120.0
C5 C4 C3 119.7(4)
C5 C4 S1 121.0(3)
C3 C4 S1 119.1(3)
C4 C5 C6 119.8(4)
C4 C5 H5 120.1
C6 C5 H5 120.1
C5 C6 C1 120.9(4)
C5 C6 H6A 119.5
C1 C6 H6A 119.5
N2 C7 N3 120.9(4)
N2 C7 S2 130.6(3)
N3 C7 S2 108.5(3)
C9 C8 S2 110.5(4)
C9 C8 H8 124.8
S2 C8 H8 124.8
C8 C9 N3 113.9(4)
C8 C9 H9 123.1
N3 C9 H9 123.1
O4 S3 O3 118.01(17)
O4 S3 N5 111.28(16)
O3 S3 N5 103.40(16)
O4 S3 C13 107.84(18)
O3 S3 C13 107.71(18)
N5 S3 C13 108.19(17)
C16 S4 C17 90.6(2)
C10 N4 H1N4 124(2)
C10 N4 H2N4 120(3)
H1N4 N4 H2N4 115(4)
C16 N5 S3 120.3(3)
C16 N6 C18 116.9(3)
C16 N6 H1N6 121.6
C18 N6 H1N6 121.6
N4 C10 C11 121.4(4)
N4 C10 C15 120.7(4)
C11 C10 C15 117.9(4)
C12 C11 C10 120.9(4)
C12 C11 H11 119.5
C10 C11 H11 119.5
C11 C12 C13 121.0(4)
C11 C12 H12 119.5
C13 C12 H12 119.5
C14 C13 C12 118.1(4)
C14 C13 S3 120.4(3)
C12 C13 S3 121.4(3)
C15 C14 C13 120.2(4)
C15 C14 H14 119.9
C13 C14 H14 119.9
C14 C15 C10 121.8(4)
C14 C15 H15 119.1
C10 C15 H15 119.1
N5 C16 N6 120.2(3)
N5 C16 S4 130.7(3)
N6 C16 S4 109.1(3)
C18 C17 S4 112.6(3)
C18 C17 H17 123.7
S4 C17 H17 123.7
C17 C18 N6 110.7(4)
C17 C18 H18 124.6
N6 C18 H18 124.6

loop_
_geom_bond_atom_site_label_1
_geom_bond_atom_site_label_2
_geom_bond_distance
S1 O2 1.432(2)
S1 O1 1.444(3)
S1 N2 1.603(3)
S1 C4 1.748(4)
S2 C8 1.700(5)
S2 C7 1.735(4)
N1 C1 1.365(5)
N1 H1N1 0.897(10)
N1 H2N1 0.884(10)
N2 C7 1.314(4)
N3 C7 1.334(4)
N3 C9 1.382(5)
N3 H1N3 0.8600
C1 C2 1.381(5)
C1 C6 1.398(5)
C2 C3 1.362(5)
C2 H2 0.9300
C3 C4 1.400(4)
C3 H3A 0.9300
C4 C5 1.374(5)
C5 C6 1.375(5)
C5 H5 0.9300
C6 H6A 0.9300
C8 C9 1.327(5)
C8 H8 0.9300
C9 H9 0.9300
S3 O4 1.430(2)
S3 O3 1.440(2)
S3 N5 1.605(3)
S3 C13 1.737(4)
S4 C16 1.718(4)
S4 C17 1.725(5)
N4 C10 1.349(5)
N4 H1N4 0.884(10)
N4 H2N4 0.889(10)
N5 C16 1.328(4)
N6 C16 1.331(4)
N6 C18 1.376(4)
N6 H1N6 0.8600
C10 C11 1.383(5)
C10 C15 1.384(5)
C11 C12 1.364(5)
C11 H11 0.9300
C12 C13 1.391(5)
C12 H12 0.9300
C13 C14 1.390(5)
C14 C15 1.364(5)
C14 H14 0.9300
C15 H15 0.9300
C17 C18 1.324(5)
C17 H17 0.9300
C18 H18 0.9300
